data_1555116
loop_
_publ_author_name
'Wu, Wen-Tao'
'Han, Ying'
'Sun, Jing'
'Yan, Chao-Guo'

_publ_section_title
;
 Efficient construction of
 pyrrolo[1&#x2032;,2&#x2032;:1,2]azocino[4,5-c]quinolines via cascade
 cycloaddition and annulation reaction
;
_journal_issue 20
_journal_name_full 'Organic Chemistry Frontiers'
_journal_page_first 3530
_journal_paper_doi 10.1039/C9QO00891H
_journal_volume 6
_journal_year 2019
_chemical_formula_moiety 'C44 H39 N3 O7'
_chemical_formula_sum 'C44 H39 N3 O7'
_chemical_formula_weight 721.78
_space_group_crystal_system triclinic
_space_group_IT_number 2
_space_group_name_Hall '-P 1'
_space_group_name_H-M_alt 'P -1'
_atom_sites_solution_hydrogens geom
_audit_creation_method SHELXL-2014/7
_audit_update_record
;
2019-07-02 deposited with the CCDC.	2019-09-02 downloaded from the CCDC.
;
_cell_angle_alpha 111.663(4)
_cell_angle_beta 93.543(5)
_cell_angle_gamma 102.840(4)
_cell_formula_units_Z 2
_cell_length_a 9.8530(14)
_cell_length_b 14.0452(18)
_cell_length_c 15.201(2)
_cell_measurement_reflns_used 3871
_cell_measurement_temperature 273(2)
_cell_measurement_theta_max 23.06
_cell_measurement_theta_min 2.32
_cell_volume 1882.0(4)
_computing_structure_refinement 'SHELXL-2014/7 (Sheldrick, 2014)'
_diffrn_ambient_temperature 273(2)
_diffrn_measured_fraction_theta_full 0.994
_diffrn_measured_fraction_theta_max 0.994
_diffrn_measurement_device_type 'CCD area detector'
_diffrn_measurement_method 'phi and omega scans'
_diffrn_radiation_source 'fine-focus sealed tube'
_diffrn_radiation_type MoK\a
_diffrn_radiation_wavelength 0.71073
_diffrn_reflns_av_R_equivalents 0.1044
_diffrn_reflns_av_unetI/netI 0.1423
_diffrn_reflns_Laue_measured_fraction_full 0.994
_diffrn_reflns_Laue_measured_fraction_max 0.994
_diffrn_reflns_limit_h_max 11
_diffrn_reflns_limit_h_min -12
_diffrn_reflns_limit_k_max 17
_diffrn_reflns_limit_k_min -17
_diffrn_reflns_limit_l_max 18
_diffrn_reflns_limit_l_min -18
_diffrn_reflns_number 27139
_diffrn_reflns_point_group_measured_fraction_full 0.994
_diffrn_reflns_point_group_measured_fraction_max 0.994
_diffrn_reflns_theta_full 25.242
_diffrn_reflns_theta_max 25.998
_diffrn_reflns_theta_min 2.147
_exptl_absorpt_coefficient_mu 0.087
_exptl_absorpt_correction_T_max 0.983
_exptl_absorpt_correction_T_min 0.979
_exptl_absorpt_correction_type multi-scan
_exptl_absorpt_process_details sadabs
_exptl_crystal_colour colorless
_exptl_crystal_density_diffrn 1.274
_exptl_crystal_description block
_exptl_crystal_F_000 760
_exptl_crystal_size_max 0.240
_exptl_crystal_size_mid 0.220
_exptl_crystal_size_min 0.200
_refine_diff_density_max 0.302
_refine_diff_density_min -0.225
_refine_diff_density_rms 0.047
_refine_ls_extinction_method none
_refine_ls_goodness_of_fit_ref 1.006
_refine_ls_hydrogen_treatment constr
_refine_ls_matrix_type full
_refine_ls_number_parameters 491
_refine_ls_number_reflns 7339
_refine_ls_number_restraints 0
_refine_ls_restrained_S_all 1.006
_refine_ls_R_factor_all 0.1855
_refine_ls_R_factor_gt 0.0718
_refine_ls_shift/su_max 0.000
_refine_ls_shift/su_mean 0.000
_refine_ls_structure_factor_coef Fsqd
_refine_ls_weighting_details 'w=1/[\s^2^(Fo^2^)+(0.0742P)^2^+0.5858P] where P=(Fo^2^+2Fc^2^)/3'
_refine_ls_weighting_scheme calc
_refine_ls_wR_factor_gt 0.1451
_refine_ls_wR_factor_ref 0.1845
_reflns_Friedel_coverage 0.000
_reflns_number_gt 3409
_reflns_number_total 7339
_reflns_threshold_expression 'I > 2\s(I)'
_cod_data_source_file c9qo00891h2.cif
_cod_data_source_block 2f
_cod_original_cell_volume 1882.0(5)
_cod_database_code 1555116
_shelx_shelxl_version_number 2014/7
_shelx_space_group_comment
;
The symmetry employed for this shelxl refinement is uniquely defined
by the following loop, which should always be used as a source of
symmetry information in preference to the above space-group names.
They are only intended as comments.
;
_shelx_estimated_absorpt_t_min 0.979
_shelx_estimated_absorpt_t_max 0.983

loop_
_space_group_symop_operation_xyz
'x, y, z'
'-x, -y, -z'

loop_
_atom_site_label
_atom_site_type_symbol
_atom_site_fract_x
_atom_site_fract_y
_atom_site_fract_z
_atom_site_U_iso_or_equiv
_atom_site_adp_type
_atom_site_occupancy
_atom_site_site_symmetry_order
_atom_site_calc_flag
_atom_site_refinement_flags_posn
_atom_site_refinement_flags_adp
C1 C 0.4811(3) 0.0270(2) 0.1391(2) 0.0333(8) Uani 1 1 d . .
H1 H 0.4214 -0.0134 0.0764 0.040 Uiso 1 1 calc R U
C2 C 0.6343(4) 0.0570(3) 0.1254(2) 0.0464(9) Uani 1 1 d . .
H2A H 0.6522 0.0040 0.0683 0.056 Uiso 1 1 calc R U
H2B H 0.6582 0.1254 0.1204 0.056 Uiso 1 1 calc R U
C3 C 0.7164(4) 0.0613(3) 0.2139(3) 0.0636(12) Uani 1 1 d . .
H3A H 0.7354 0.1315 0.2647 0.076 Uiso 1 1 calc R U
H3B H 0.8054 0.0450 0.2006 0.076 Uiso 1 1 calc R U
C4 C 0.6261(4) -0.0203(3) 0.2429(3) 0.0525(10) Uani 1 1 d . .
H4A H 0.6598 -0.0837 0.2251 0.063 Uiso 1 1 calc R U
H4B H 0.6257 0.0078 0.3116 0.063 Uiso 1 1 calc R U
C5 C 0.3911(4) -0.1355(3) 0.1681(2) 0.0435(9) Uani 1 1 d . .
H5 H 0.4181 -0.1842 0.1886 0.052 Uiso 1 1 calc R U
C6 C 0.2587(4) -0.1655(2) 0.1181(2) 0.0396(9) Uani 1 1 d . .
C7 C 0.1795(5) -0.2770(3) 0.0800(3) 0.0532(11) Uani 1 1 d . .
C8 C 0.1790(6) -0.4488(3) 0.0749(4) 0.109(2) Uani 1 1 d . .
H8A H 0.1050 -0.4526 0.1128 0.164 Uiso 1 1 calc R U
H8B H 0.2439 -0.4859 0.0873 0.164 Uiso 1 1 calc R U
H8C H 0.1391 -0.4810 0.0082 0.164 Uiso 1 1 calc R U
C9 C 0.1867(4) -0.0870(2) 0.1107(2) 0.0359(8) Uani 1 1 d . .
C10 C 0.1970(3) 0.0067(2) 0.2051(2) 0.0283(8) Uani 1 1 d . .
C11 C 0.0849(3) -0.0139(2) 0.2600(2) 0.0299(8) Uani 1 1 d . .
C12 C -0.0116(3) -0.1133(3) 0.2322(2) 0.0376(9) Uani 1 1 d . .
H12 H -0.0068 -0.1672 0.1752 0.045 Uiso 1 1 calc R U
C13 C -0.1136(4) -0.1350(3) 0.2854(3) 0.0407(9) Uani 1 1 d . .
C14 C -0.2164(4) -0.2437(3) 0.2514(3) 0.0661(12) Uani 1 1 d . .
H14A H -0.2962 -0.2468 0.2099 0.099 Uiso 1 1 calc R U
H14B H -0.2472 -0.2564 0.3057 0.099 Uiso 1 1 calc R U
H14C H -0.1708 -0.2968 0.2170 0.099 Uiso 1 1 calc R U
C15 C -0.1196(4) -0.0540(3) 0.3690(3) 0.0436(9) Uani 1 1 d . .
H15 H -0.1868 -0.0666 0.4065 0.052 Uiso 1 1 calc R U
C16 C -0.0276(4) 0.0462(3) 0.3987(2) 0.0407(9) Uani 1 1 d . .
H16 H -0.0350 0.0995 0.4554 0.049 Uiso 1 1 calc R U
C17 C 0.0753(3) 0.0685(2) 0.3456(2) 0.0317(8) Uani 1 1 d . .
C18 C 0.1681(3) 0.2479(2) 0.4686(2) 0.0378(9) Uani 1 1 d . .
H18A H 0.2567 0.3024 0.4865 0.045 Uiso 1 1 calc R U
H18B H 0.1678 0.2122 0.5125 0.045 Uiso 1 1 calc R U
C19 C 0.0499(4) 0.3013(3) 0.4825(2) 0.0403(9) Uani 1 1 d . .
C20 C 0.0350(4) 0.3609(3) 0.5741(3) 0.0639(12) Uani 1 1 d . .
H20 H 0.0953 0.3647 0.6256 0.077 Uiso 1 1 calc R U
C21 C -0.0674(5) 0.4152(4) 0.5915(3) 0.0825(15) Uani 1 1 d . .
H21 H -0.0764 0.4546 0.6542 0.099 Uiso 1 1 calc R U
C22 C -0.1554(5) 0.4110(3) 0.5169(4) 0.0706(13) Uani 1 1 d . .
H22 H -0.2246 0.4477 0.5285 0.085 Uiso 1 1 calc R U
C23 C -0.1425(4) 0.3536(3) 0.4256(3) 0.0639(12) Uani 1 1 d . .
H23 H -0.2025 0.3511 0.3746 0.077 Uiso 1 1 calc R U
C24 C -0.0395(4) 0.2983(3) 0.4082(3) 0.0500(10) Uani 1 1 d . .
H24 H -0.0311 0.2589 0.3453 0.060 Uiso 1 1 calc R U
C25 C 0.5189(4) 0.2738(3) 0.1443(2) 0.0428(9) Uani 1 1 d . .
H25 H 0.6023 0.2916 0.1859 0.051 Uiso 1 1 calc R U
C26 C 0.5025(5) 0.3338(3) 0.0926(3) 0.0505(10) Uani 1 1 d . .
C27 C 0.3827(5) 0.3099(3) 0.0295(3) 0.0637(12) Uani 1 1 d . .
H27 H 0.3736 0.3515 -0.0048 0.076 Uiso 1 1 calc R U
C28 C 0.2766(5) 0.2229(3) 0.0184(3) 0.0592(11) Uani 1 1 d . .
H28 H 0.1946 0.2046 -0.0246 0.071 Uiso 1 1 calc R U
C29 C 0.2900(4) 0.1617(3) 0.0705(2) 0.0436(9) Uani 1 1 d . .
H29 H 0.2168 0.1031 0.0624 0.052 Uiso 1 1 calc R U
C30 C 0.4112(4) 0.1872(2) 0.1343(2) 0.0334(8) Uani 1 1 d . .
C31 C 0.4275(3) 0.1232(2) 0.1949(2) 0.0297(8) Uani 1 1 d . .
H31 H 0.5030 0.1697 0.2485 0.036 Uiso 1 1 calc R U
C32 C 0.2988(3) 0.0970(2) 0.2396(2) 0.0269(7) Uani 1 1 d . .
C33 C 0.3019(3) 0.1821(2) 0.3393(2) 0.0282(8) Uani 1 1 d . .
C34 C 0.3467(3) 0.2930(2) 0.3375(2) 0.0303(8) Uani 1 1 d . .
C35 C 0.2554(4) 0.3215(3) 0.2844(2) 0.0379(9) Uani 1 1 d . .
H35 H 0.1675 0.2752 0.2541 0.045 Uiso 1 1 calc R U
C36 C 0.2948(4) 0.4182(3) 0.2767(3) 0.0468(10) Uani 1 1 d . .
H36 H 0.2330 0.4360 0.2404 0.056 Uiso 1 1 calc R U
C37 C 0.4239(5) 0.4893(3) 0.3214(3) 0.0507(10) Uani 1 1 d . .
C38 C 0.4646(5) 0.5957(3) 0.3119(3) 0.0878(15) Uani 1 1 d . .
H38A H 0.3837 0.6235 0.3137 0.132 Uiso 1 1 calc R U
H38B H 0.4983 0.5863 0.2521 0.132 Uiso 1 1 calc R U
H38C H 0.5375 0.6446 0.3639 0.132 Uiso 1 1 calc R U
C39 C 0.5133(4) 0.4603(3) 0.3735(3) 0.0543(11) Uani 1 1 d . .
H39 H 0.6012 0.5067 0.4038 0.065 Uiso 1 1 calc R U
C40 C 0.4757(4) 0.3638(3) 0.3822(2) 0.0402(9) Uani 1 1 d . .
H40 H 0.5380 0.3463 0.4184 0.048 Uiso 1 1 calc R U
C41 C 0.4054(3) 0.1682(2) 0.4072(2) 0.0326(8) Uani 1 1 d . .
C42 C 0.4751(4) 0.1523(3) 0.4633(2) 0.0400(9) Uani 1 1 d . .
C43 C 0.5510(4) 0.1385(3) 0.5403(3) 0.0431(9) Uani 1 1 d . .
C44 C 0.7676(4) 0.1398(4) 0.6117(3) 0.0788(14) Uani 1 1 d . .
H44A H 0.7722 0.1990 0.6704 0.118 Uiso 1 1 calc R U
H44B H 0.8611 0.1399 0.5973 0.118 Uiso 1 1 calc R U
H44C H 0.7252 0.0749 0.6185 0.118 Uiso 1 1 calc R U
N1 N 0.4847(3) -0.0436(2) 0.18998(18) 0.0358(7) Uani 1 1 d . .
N2 N 0.1638(3) 0.17047(19) 0.37170(17) 0.0319(7) Uani 1 1 d . .
N3 N 0.6149(5) 0.4302(3) 0.1109(3) 0.0813(12) Uani 1 1 d . .
O1 O 0.1079(3) -0.09812(18) 0.04069(16) 0.0521(7) Uani 1 1 d . .
O2 O 0.0598(3) -0.3126(2) 0.0376(2) 0.0764(9) Uani 1 1 d . .
O3 O 0.2528(3) -0.3383(2) 0.1000(2) 0.0853(10) Uani 1 1 d . .
O4 O 0.7278(4) 0.4441(3) 0.1578(3) 0.1137(13) Uani 1 1 d . .
O5 O 0.5916(4) 0.4937(3) 0.0799(3) 0.1233(14) Uani 1 1 d . .
O6 O 0.4954(3) 0.1217(3) 0.6022(2) 0.0821(10) Uani 1 1 d . .
O7 O 0.6835(3) 0.1483(2) 0.53445(18) 0.0634(8) Uani 1 1 d . .

loop_
_atom_site_aniso_label
_atom_site_aniso_U_11
_atom_site_aniso_U_22
_atom_site_aniso_U_33
_atom_site_aniso_U_23
_atom_site_aniso_U_13
_atom_site_aniso_U_12
C1 0.042(2) 0.0359(19) 0.0256(18) 0.0118(15) 0.0053(16) 0.0182(17)
C2 0.045(2) 0.054(2) 0.051(2) 0.0231(19) 0.0192(19) 0.025(2)
C3 0.045(3) 0.080(3) 0.071(3) 0.035(2) 0.007(2) 0.020(2)
C4 0.042(2) 0.063(3) 0.057(3) 0.029(2) -0.005(2) 0.016(2)
C5 0.062(3) 0.033(2) 0.043(2) 0.0184(17) 0.010(2) 0.020(2)
C6 0.048(2) 0.0245(19) 0.041(2) 0.0071(16) 0.0016(19) 0.0103(18)
C7 0.060(3) 0.037(2) 0.054(3) 0.010(2) 0.002(2) 0.014(2)
C8 0.136(5) 0.035(3) 0.144(5) 0.037(3) -0.011(4) 0.006(3)
C9 0.037(2) 0.032(2) 0.033(2) 0.0108(16) -0.0002(17) 0.0030(17)
C10 0.031(2) 0.0283(19) 0.0277(18) 0.0118(15) 0.0008(15) 0.0112(17)
C11 0.028(2) 0.0304(19) 0.0326(19) 0.0142(16) -0.0014(16) 0.0093(17)
C12 0.036(2) 0.033(2) 0.043(2) 0.0165(17) -0.0039(18) 0.0084(18)
C13 0.032(2) 0.043(2) 0.053(2) 0.030(2) 0.0006(19) 0.0019(18)
C14 0.058(3) 0.054(3) 0.084(3) 0.038(2) 0.001(2) -0.007(2)
C15 0.033(2) 0.057(3) 0.052(2) 0.036(2) 0.0093(18) 0.009(2)
C16 0.039(2) 0.047(2) 0.043(2) 0.0232(18) 0.0141(18) 0.013(2)
C17 0.028(2) 0.037(2) 0.036(2) 0.0203(17) 0.0027(16) 0.0104(17)
C18 0.036(2) 0.0358(19) 0.036(2) 0.0088(16) 0.0097(16) 0.0077(17)
C19 0.040(2) 0.035(2) 0.043(2) 0.0110(17) 0.0147(19) 0.0107(18)
C20 0.072(3) 0.076(3) 0.050(3) 0.016(2) 0.022(2) 0.042(3)
C21 0.093(4) 0.091(4) 0.064(3) 0.010(3) 0.031(3) 0.055(3)
C22 0.060(3) 0.057(3) 0.090(4) 0.011(3) 0.023(3) 0.033(2)
C23 0.052(3) 0.064(3) 0.070(3) 0.013(2) 0.004(2) 0.029(2)
C24 0.044(2) 0.048(2) 0.048(2) 0.0067(19) 0.007(2) 0.015(2)
C25 0.046(2) 0.042(2) 0.045(2) 0.0194(18) 0.0145(18) 0.015(2)
C26 0.067(3) 0.035(2) 0.059(3) 0.028(2) 0.026(2) 0.013(2)
C27 0.104(4) 0.057(3) 0.047(3) 0.032(2) 0.014(3) 0.032(3)
C28 0.081(3) 0.055(3) 0.044(2) 0.022(2) -0.003(2) 0.024(3)
C29 0.061(3) 0.040(2) 0.032(2) 0.0138(17) 0.0071(19) 0.020(2)
C30 0.043(2) 0.0301(19) 0.0311(19) 0.0135(15) 0.0087(17) 0.0137(18)
C31 0.0298(19) 0.0314(18) 0.0275(18) 0.0101(15) 0.0055(15) 0.0098(16)
C32 0.030(2) 0.0260(18) 0.0267(18) 0.0112(15) 0.0009(15) 0.0102(17)
C33 0.0236(19) 0.0291(18) 0.0304(19) 0.0101(15) 0.0047(15) 0.0067(15)
C34 0.030(2) 0.0287(19) 0.0285(18) 0.0068(15) 0.0059(16) 0.0087(17)
C35 0.038(2) 0.034(2) 0.042(2) 0.0149(17) 0.0101(17) 0.0109(17)
C36 0.063(3) 0.038(2) 0.049(2) 0.0197(19) 0.018(2) 0.025(2)
C37 0.075(3) 0.027(2) 0.047(2) 0.0108(18) 0.023(2) 0.008(2)
C38 0.124(4) 0.039(2) 0.099(4) 0.030(2) 0.029(3) 0.010(3)
C39 0.058(3) 0.039(2) 0.046(2) 0.0072(19) 0.005(2) -0.009(2)
C40 0.042(2) 0.037(2) 0.035(2) 0.0099(17) 0.0058(18) 0.0043(19)
C41 0.031(2) 0.0291(19) 0.035(2) 0.0098(16) 0.0048(16) 0.0082(16)
C42 0.042(2) 0.042(2) 0.038(2) 0.0174(18) 0.0021(18) 0.0130(19)
C43 0.045(3) 0.042(2) 0.048(2) 0.0221(18) 0.009(2) 0.0134(19)
C44 0.058(3) 0.136(4) 0.065(3) 0.059(3) -0.004(2) 0.037(3)
N1 0.0384(18) 0.0339(17) 0.0383(17) 0.0153(13) 0.0018(14) 0.0149(15)
N2 0.0294(16) 0.0297(16) 0.0330(16) 0.0088(13) 0.0064(13) 0.0066(13)
N3 0.104(4) 0.063(3) 0.093(3) 0.051(2) 0.025(3) 0.016(3)
O1 0.0617(18) 0.0493(16) 0.0369(15) 0.0110(12) -0.0092(13) 0.0136(14)
O2 0.073(2) 0.0431(17) 0.089(2) 0.0108(15) -0.0091(18) 0.0002(16)
O3 0.089(2) 0.0340(16) 0.124(3) 0.0281(16) -0.0130(19) 0.0119(17)
O4 0.095(3) 0.086(3) 0.164(4) 0.076(3) 0.008(3) -0.012(2)
O5 0.170(4) 0.075(2) 0.145(3) 0.079(2) 0.015(3) 0.011(2)
O6 0.064(2) 0.138(3) 0.082(2) 0.078(2) 0.0262(18) 0.0342(19)
O7 0.0454(18) 0.104(2) 0.0613(18) 0.0504(16) 0.0100(14) 0.0278(16)

loop_
_atom_type_symbol
_atom_type_description
_atom_type_scat_dispersion_real
_atom_type_scat_dispersion_imag
_atom_type_scat_source
C C 0.0033 0.0016 'International Tables Vol C Tables 4.2.6.8 and 6.1.1.4'
H H 0.0000 0.0000 'International Tables Vol C Tables 4.2.6.8 and 6.1.1.4'
N N 0.0061 0.0033 'International Tables Vol C Tables 4.2.6.8 and 6.1.1.4'
O O 0.0106 0.0060 'International Tables Vol C Tables 4.2.6.8 and 6.1.1.4'

loop_
_geom_angle_atom_site_label_1
_geom_angle_atom_site_label_2
_geom_angle_atom_site_label_3
_geom_angle
N1 C1 C2 102.0(2)
N1 C1 C31 113.1(2)
C2 C1 C31 113.2(3)
N1 C1 H1 109.4
C2 C1 H1 109.4
C31 C1 H1 109.4
C3 C2 C1 103.9(3)
C3 C2 H2A 111.0
C1 C2 H2A 111.0
C3 C2 H2B 111.0
C1 C2 H2B 111.0
H2A C2 H2B 109.0
C2 C3 C4 106.3(3)
C2 C3 H3A 110.5
C4 C3 H3A 110.5
C2 C3 H3B 110.5
C4 C3 H3B 110.5
H3A C3 H3B 108.7
N1 C4 C3 104.3(3)
N1 C4 H4A 110.9
C3 C4 H4A 110.9
N1 C4 H4B 110.9
C3 C4 H4B 110.9
H4A C4 H4B 108.9
N1 C5 C6 126.0(3)
N1 C5 H5 117.0
C6 C5 H5 117.0
C5 C6 C7 119.4(3)
C5 C6 C9 121.7(3)
C7 C6 C9 118.5(3)
O2 C7 O3 122.1(4)
O2 C7 C6 125.5(4)
O3 C7 C6 112.4(3)
O3 C8 H8A 109.5
O3 C8 H8B 109.5
H8A C8 H8B 109.5
O3 C8 H8C 109.5
H8A C8 H8C 109.5
H8B C8 H8C 109.5
O1 C9 C6 125.6(3)
O1 C9 C10 119.1(3)
C6 C9 C10 114.6(3)
C32 C10 C11 121.2(3)
C32 C10 C9 125.7(3)
C11 C10 C9 113.0(3)
C12 C11 C17 118.3(3)
C12 C11 C10 122.5(3)
C17 C11 C10 119.2(3)
C13 C12 C11 123.1(3)
C13 C12 H12 118.4
C11 C12 H12 118.4
C15 C13 C12 117.5(3)
C15 C13 C14 121.6(3)
C12 C13 C14 120.9(3)
C13 C14 H14A 109.5
C13 C14 H14B 109.5
H14A C14 H14B 109.5
C13 C14 H14C 109.5
H14A C14 H14C 109.5
H14B C14 H14C 109.5
C13 C15 C16 121.5(3)
C13 C15 H15 119.3
C16 C15 H15 119.3
C15 C16 C17 121.3(3)
C15 C16 H16 119.3
C17 C16 H16 119.3
C16 C17 N2 122.1(3)
C16 C17 C11 118.3(3)
N2 C17 C11 119.5(3)
N2 C18 C19 115.9(3)
N2 C18 H18A 108.3
C19 C18 H18A 108.3
N2 C18 H18B 108.3
C19 C18 H18B 108.3
H18A C18 H18B 107.4
C24 C19 C20 117.9(3)
C24 C19 C18 123.5(3)
C20 C19 C18 118.5(3)
C19 C20 C21 121.4(4)
C19 C20 H20 119.3
C21 C20 H20 119.3
C22 C21 C20 119.9(4)
C22 C21 H21 120.1
C20 C21 H21 120.1
C23 C22 C21 120.1(4)
C23 C22 H22 119.9
C21 C22 H22 119.9
C22 C23 C24 119.9(4)
C22 C23 H23 120.0
C24 C23 H23 120.0
C19 C24 C23 120.8(4)
C19 C24 H24 119.6
C23 C24 H24 119.6
C26 C25 C30 119.7(3)
C26 C25 H25 120.2
C30 C25 H25 120.2
C27 C26 C25 122.3(4)
C27 C26 N3 119.6(4)
C25 C26 N3 118.0(4)
C28 C27 C26 118.1(4)
C28 C27 H27 121.0
C26 C27 H27 121.0
C27 C28 C29 120.7(4)
C27 C28 H28 119.6
C29 C28 H28 119.6
C30 C29 C28 120.5(4)
C30 C29 H29 119.7
C28 C29 H29 119.7
C25 C30 C29 118.7(3)
C25 C30 C31 119.5(3)
C29 C30 C31 121.8(3)
C32 C31 C30 113.7(2)
C32 C31 C1 114.2(3)
C30 C31 C1 110.7(2)
C32 C31 H31 105.8
C30 C31 H31 105.8
C1 C31 H31 105.8
C10 C32 C31 126.3(3)
C10 C32 C33 120.2(3)
C31 C32 C33 113.2(3)
N2 C33 C41 109.0(2)
N2 C33 C34 107.6(2)
C41 C33 C34 111.3(2)
N2 C33 C32 112.7(2)
C41 C33 C32 106.3(2)
C34 C33 C32 109.9(2)
C40 C34 C35 118.5(3)
C40 C34 C33 123.2(3)
C35 C34 C33 118.3(3)
C36 C35 C34 120.1(3)
C36 C35 H35 119.9
C34 C35 H35 119.9
C35 C36 C37 121.6(3)
C35 C36 H36 119.2
C37 C36 H36 119.2
C39 C37 C36 117.8(3)
C39 C37 C38 121.7(4)
C36 C37 C38 120.5(4)
C37 C38 H38A 109.5
C37 C38 H38B 109.5
H38A C38 H38B 109.5
C37 C38 H38C 109.5
H38A C38 H38C 109.5
H38B C38 H38C 109.5
C37 C39 C40 121.5(4)
C37 C39 H39 119.3
C40 C39 H39 119.3
C34 C40 C39 120.5(3)
C34 C40 H40 119.7
C39 C40 H40 119.7
C42 C41 C33 173.3(4)
C41 C42 C43 173.3(4)
O6 C43 O7 124.9(3)
O6 C43 C42 122.4(4)
O7 C43 C42 112.7(3)
O7 C44 H44A 109.5
O7 C44 H44B 109.5
H44A C44 H44B 109.5
O7 C44 H44C 109.5
H44A C44 H44C 109.5
H44B C44 H44C 109.5
C5 N1 C4 121.4(3)
C5 N1 C1 124.1(3)
C4 N1 C1 111.3(3)
C17 N2 C18 117.2(3)
C17 N2 C33 118.8(2)
C18 N2 C33 112.8(2)
O5 N3 O4 122.3(5)
O5 N3 C26 118.7(5)
O4 N3 C26 119.0(4)
C7 O3 C8 117.1(3)
C43 O7 C44 115.8(3)

loop_
_geom_bond_atom_site_label_1
_geom_bond_atom_site_label_2
_geom_bond_distance
C1 N1 1.470(4)
C1 C2 1.523(4)
C1 C31 1.534(4)
C1 H1 0.9800
C2 C3 1.501(5)
C2 H2A 0.9700
C2 H2B 0.9700
C3 C4 1.506(5)
C3 H3A 0.9700
C3 H3B 0.9700
C4 N1 1.470(4)
C4 H4A 0.9700
C4 H4B 0.9700
C5 N1 1.320(4)
C5 C6 1.362(5)
C5 H5 0.9300
C6 C7 1.460(5)
C6 C9 1.469(4)
C7 O2 1.210(4)
C7 O3 1.341(4)
C8 O3 1.453(5)
C8 H8A 0.9600
C8 H8B 0.9600
C8 H8C 0.9600
C9 O1 1.217(3)
C9 C10 1.527(4)
C10 C32 1.330(4)
C10 C11 1.467(4)
C11 C12 1.398(4)
C11 C17 1.412(4)
C12 C13 1.379(5)
C12 H12 0.9300
C13 C15 1.373(5)
C13 C14 1.513(5)
C14 H14A 0.9600
C14 H14B 0.9600
C14 H14C 0.9600
C15 C16 1.384(4)
C15 H15 0.9300
C16 C17 1.387(4)
C16 H16 0.9300
C17 N2 1.398(4)
C18 N2 1.465(4)
C18 C19 1.505(4)
C18 H18A 0.9700
C18 H18B 0.9700
C19 C24 1.371(5)
C19 C20 1.372(5)
C20 C21 1.376(5)
C20 H20 0.9300
C21 C22 1.360(6)
C21 H21 0.9300
C22 C23 1.353(5)
C22 H22 0.9300
C23 C24 1.391(5)
C23 H23 0.9300
C24 H24 0.9300
C25 C26 1.374(5)
C25 C30 1.378(4)
C25 H25 0.9300
C26 C27 1.368(5)
C26 N3 1.467(5)
C27 C28 1.367(5)
C27 H27 0.9300
C28 C29 1.387(4)
C28 H28 0.9300
C29 C30 1.380(4)
C29 H29 0.9300
C30 C31 1.529(4)
C31 C32 1.513(4)
C31 H31 0.9800
C32 C33 1.538(4)
C33 N2 1.470(4)
C33 C41 1.499(4)
C33 C34 1.534(4)
C34 C40 1.378(4)
C34 C35 1.388(4)
C35 C36 1.379(4)
C35 H35 0.9300
C36 C37 1.380(5)
C36 H36 0.9300
C37 C39 1.372(5)
C37 C38 1.522(5)
C38 H38A 0.9600
C38 H38B 0.9600
C38 H38C 0.9600
C39 C40 1.381(5)
C39 H39 0.9300
C40 H40 0.9300
C41 C42 1.178(4)
C42 C43 1.445(5)
C43 O6 1.188(4)
C43 O7 1.295(4)
C44 O7 1.451(4)
C44 H44A 0.9600
C44 H44B 0.9600
C44 H44C 0.9600
N3 O5 1.208(4)
N3 O4 1.220(5)
